data_4308205
loop_
_publ_author_name
'Timothy J. Boyle'
'Leigh Anna M. Ottley'
'Sherrika D. Daniel-Taylor'
'Louis J. Tribby'
'Scott D. Bunge'
'Alison L. Costello'
'Todd M. Alam'
'John C. Gordon'
'T. Mark MCleskey'

_publ_contact_author_address '1001 University Blvd, Albuquerque, NM 87106'
_publ_contact_author_email tjboyle@sandia.gov
_publ_contact_author_fax '(505) 272-7336'
_publ_contact_author_name 'Timothy J. Boyle et.al.'
_publ_section_title
;
Isostructural neo-Pentoxide Derivatives of Group 3 and the Lanthanide Series
Metals for the Production of Ln2O3 Nanoparticles
;
_journal_name_full 'Inorganic Chemistry'
_journal_page_first 3705
_journal_page_last 3713
_journal_paper_doi 10.1021/ic070253u
_journal_volume 46
_journal_year 2007
_chemical_formula_sum 'C60 H132 O12 Sc4'
_chemical_formula_weight 1225.50
_chemical_name_common '(1) [Sc(mu-ONep)2(ONep)]4'
_chemical_name_systematic
; 
 ? 
;
_space_group_IT_number 114
_symmetry_cell_setting tetragonal
_symmetry_space_group_name_Hall 'P -4 2n'
_symmetry_space_group_name_H-M 'P -4 21 c'
_atom_sites_solution_hydrogens geom
_atom_sites_solution_primary direct
_atom_sites_solution_secondary difmap
_audit_creation_method SHELXL-97
_cell_angle_alpha 90.00
_cell_angle_beta 90.00
_cell_angle_gamma 90.00
_cell_formula_units_Z 2
_cell_length_a 20.170(2)
_cell_length_b 20.170(2)
_cell_length_c 11.844(3)
_cell_measurement_reflns_used 999
_cell_measurement_temperature 233(2)
_cell_measurement_theta_max 25.11
_cell_measurement_theta_min 2.26
_cell_volume 4818.5(14)
_computing_cell_refinement 'Bruker SMART'
_computing_data_collection 'Bruker SMART'
_computing_data_reduction 'Bruker SAINT'
_computing_molecular_graphics 'Bruker SHELXTL'
_computing_publication_material 'Bruker SHELXTL'
_computing_structure_refinement 'SHELXL-97 (Sheldrick, 1997)'
_computing_structure_solution 'SHELXS-97 (Sheldrick, 1990)'
_diffrn_ambient_temperature 233(2)
_diffrn_measured_fraction_theta_full 0.997
_diffrn_measured_fraction_theta_max 0.997
_diffrn_measurement_device_type 'CCD area detector'
_diffrn_measurement_method 'phi and omega scans'
_diffrn_radiation_monochromator graphite
_diffrn_radiation_source 'fine-focus sealed tube'
_diffrn_radiation_type MoK\a
_diffrn_radiation_wavelength 0.71073
_diffrn_reflns_av_R_equivalents 0.0321
_diffrn_reflns_av_sigmaI/netI 0.0199
_diffrn_reflns_limit_h_max 23
_diffrn_reflns_limit_h_min -24
_diffrn_reflns_limit_k_max 24
_diffrn_reflns_limit_k_min -24
_diffrn_reflns_limit_l_max 14
_diffrn_reflns_limit_l_min -14
_diffrn_reflns_number 32247
_diffrn_reflns_theta_full 25.25
_diffrn_reflns_theta_max 25.25
_diffrn_reflns_theta_min 1.99
_exptl_absorpt_coefficient_mu 0.281
_exptl_absorpt_correction_T_max 0.85
_exptl_absorpt_correction_T_min 0.6
_exptl_absorpt_correction_type empirical
_exptl_absorpt_process_details SADABS
_exptl_crystal_colour colorless
_exptl_crystal_density_diffrn 0.899
_exptl_crystal_density_meas ?
_exptl_crystal_density_method .
_exptl_crystal_description irregular
_exptl_crystal_F_000 1430
_exptl_crystal_size_max 1.00
_exptl_crystal_size_mid 0.24
_exptl_crystal_size_min 0.22
_refine_diff_density_max 0.292
_refine_diff_density_min -0.182
_refine_diff_density_rms 0.060
_refine_ls_abs_structure_details 'Flack H D (1983), Acta Cryst. A39, 876-881'
_refine_ls_abs_structure_Flack 0.05(5)
_refine_ls_extinction_method none
_refine_ls_goodness_of_fit_ref 1.105
_refine_ls_hydrogen_treatment constr
_refine_ls_matrix_type full
_refine_ls_number_parameters 181
_refine_ls_number_reflns 4345
_refine_ls_number_restraints 0
_refine_ls_restrained_S_all 1.105
_refine_ls_R_factor_all 0.0505
_refine_ls_R_factor_gt 0.0452
_refine_ls_shift/su_max 0.001
_refine_ls_shift/su_mean 0.000
_refine_ls_structure_factor_coef Fsqd
_refine_ls_weighting_details 'calc w=1/[\s^2^(Fo^2^)+(0.0859P)^2^+0.5792P] where P=(Fo^2^+2Fc^2^)/3'
_refine_ls_weighting_scheme calc
_refine_ls_wR_factor_gt 0.1298
_refine_ls_wR_factor_ref 0.1328
_reflns_number_gt 3929
_reflns_number_total 4345
_reflns_threshold_expression >2sigma(I)
_cod_data_source_file ic070253usi20070208_065126_01.cif
_cod_data_source_block jun183s
_cod_depositor_comments
;
The following automatic conversions were performed:
'_symmetry_cell_setting' value 'Tetragonal' changed to 'tetragonal'
according to '/home/saulius/struct/CIF-dictionaries/cif_core.dic'
dictionary named 'cif_core.dic' version 2.4.1 from 2010-06-29.

Automatic conversion script
Id: cif_fix_enum 1527 2010-12-29 10:47:43Z saulius 
;
_cod_original_cell_volume 4818.1(13)
_cod_original_formula_sum 'C6o H132 O12 Sc4'
_cod_database_code 4308205

loop_
_symmetry_equiv_pos_as_xyz
'x, y, z'
'-x, -y, z'
'y, -x, -z'
'-y, x, -z'
'-x+1/2, y+1/2, -z+1/2'
'x+1/2, -y+1/2, -z+1/2'
'-y+1/2, -x+1/2, z+1/2'
'y+1/2, x+1/2, z+1/2'

loop_
_atom_site_label
_atom_site_type_symbol
_atom_site_fract_x
_atom_site_fract_y
_atom_site_fract_z
_atom_site_U_iso_or_equiv
_atom_site_adp_type
_atom_site_occupancy
_atom_site_symmetry_multiplicity
_atom_site_calc_flag
_atom_site_refinement_flags
_atom_site_disorder_assembly
_atom_site_disorder_group
Sc1 Sc 0.920092(19) 0.082662(19) -0.00183(4) 0.03043(15) Uani 1 1 d . . .
O1 O 0.90931(7) 0.00197(9) 0.10942(11) 0.0330(3) Uani 1 1 d . . .
O2 O 1.00228(10) 0.11654(7) 0.09751(12) 0.0344(3) Uani 1 1 d . . .
O3 O 0.85917(8) 0.15386(8) 0.0001(2) 0.0441(4) Uani 1 1 d . . .
C1 C 0.91505(11) -0.00422(14) 0.22950(17) 0.0370(5) Uani 1 1 d . . .
H1A H 0.9456 0.0299 0.2571 0.044 Uiso 1 1 calc R . .
H1B H 0.9345 -0.0475 0.2471 0.044 Uiso 1 1 calc R . .
C2 C 0.84906(12) 0.00249(16) 0.2928(2) 0.0473(6) Uani 1 1 d . . .
C3 C 0.79992(16) -0.04797(19) 0.2489(3) 0.0666(9) Uani 1 1 d . . .
H3A H 0.7599 -0.0465 0.2943 0.100 Uiso 1 1 calc R . .
H3B H 0.8192 -0.0919 0.2533 0.100 Uiso 1 1 calc R . .
H3C H 0.7891 -0.0379 0.1710 0.100 Uiso 1 1 calc R . .
C4 C 0.8639(2) -0.0112(2) 0.4169(3) 0.0828(12) Uani 1 1 d . . .
H4A H 0.8975 0.0195 0.4433 0.124 Uiso 1 1 calc R . .
H4B H 0.8798 -0.0563 0.4253 0.124 Uiso 1 1 calc R . .
H4C H 0.8238 -0.0054 0.4609 0.124 Uiso 1 1 calc R . .
C5 C 0.82236(19) 0.07192(18) 0.2806(4) 0.0782(11) Uani 1 1 d . . .
H5A H 0.8209 0.0838 0.2013 0.117 Uiso 1 1 calc R . .
H5B H 0.8510 0.1026 0.3206 0.117 Uiso 1 1 calc R . .
H5C H 0.7780 0.0740 0.3120 0.117 Uiso 1 1 calc R . .
C6 C 0.98243(13) 0.15491(13) 0.1937(2) 0.0464(6) Uani 1 1 d . . .
H6A H 0.9918 0.1291 0.2620 0.056 Uiso 1 1 calc R . .
H6B H 0.9343 0.1614 0.1901 0.056 Uiso 1 1 calc R . .
C7 C 1.01526(13) 0.22256(13) 0.2058(2) 0.0454(6) Uani 1 1 d . . .
C8 C 1.08641(17) 0.21378(17) 0.2416(3) 0.0666(9) Uani 1 1 d . . .
H8A H 1.1098 0.1878 0.1853 0.100 Uiso 1 1 calc R . .
H8B H 1.0879 0.1910 0.3137 0.100 Uiso 1 1 calc R . .
H8C H 1.1073 0.2569 0.2487 0.100 Uiso 1 1 calc R . .
C9 C 0.97787(17) 0.25981(17) 0.2980(3) 0.0696(9) Uani 1 1 d . . .
H9A H 1.0010 0.3007 0.3154 0.104 Uiso 1 1 calc R . .
H9B H 0.9754 0.2325 0.3653 0.104 Uiso 1 1 calc R . .
H9C H 0.9334 0.2699 0.2720 0.104 Uiso 1 1 calc R . .
C10 C 1.01058(18) 0.26093(15) 0.0963(3) 0.0640(8) Uani 1 1 d . . .
H10A H 1.0391 0.2405 0.0401 0.096 Uiso 1 1 calc R . .
H10B H 1.0246 0.3063 0.1088 0.096 Uiso 1 1 calc R . .
H10C H 0.9651 0.2605 0.0696 0.096 Uiso 1 1 calc R . .
C11 C 0.83182(14) 0.21622(14) -0.0318(3) 0.0513(7) Uani 1 1 d . . .
H11A H 0.8193 0.2142 -0.1117 0.062 Uiso 1 1 calc R . .
H11B H 0.8662 0.2502 -0.0242 0.062 Uiso 1 1 calc R . .
C12 C 0.77175(15) 0.23745(15) 0.0363(3) 0.0546(8) Uani 1 1 d . . .
C13 C 0.71744(19) 0.1874(2) 0.0239(5) 0.0957(14) Uani 1 1 d . . .
H13A H 0.7317 0.1455 0.0557 0.144 Uiso 1 1 calc R . .
H13B H 0.7072 0.1816 -0.0556 0.144 Uiso 1 1 calc R . .
H13C H 0.6782 0.2029 0.0633 0.144 Uiso 1 1 calc R . .
C14 C 0.7898(2) 0.2462(2) 0.1599(3) 0.0796(11) Uani 1 1 d . . .
H14A H 0.7515 0.2626 0.2011 0.119 Uiso 1 1 calc R . .
H14B H 0.8259 0.2777 0.1665 0.119 Uiso 1 1 calc R . .
H14C H 0.8034 0.2039 0.1912 0.119 Uiso 1 1 calc R . .
C15 C 0.7484(2) 0.3040(2) -0.0106(3) 0.0933(14) Uani 1 1 d . . .
H15A H 0.7322 0.2980 -0.0871 0.140 Uiso 1 1 calc R . .
H15B H 0.7852 0.3350 -0.0111 0.140 Uiso 1 1 calc R . .
H15C H 0.7131 0.3213 0.0364 0.140 Uiso 1 1 calc R . .

loop_
_atom_site_aniso_label
_atom_site_aniso_U_11
_atom_site_aniso_U_22
_atom_site_aniso_U_33
_atom_site_aniso_U_23
_atom_site_aniso_U_13
_atom_site_aniso_U_12
Sc1 0.0311(2) 0.0314(2) 0.0288(2) -0.0004(2) 0.0014(2) 0.00318(13)
O1 0.0385(7) 0.0361(7) 0.0245(7) -0.0015(8) 0.0016(6) -0.0011(8)
O2 0.0385(8) 0.0338(7) 0.0310(7) -0.0059(6) 0.0004(9) -0.0023(8)
O3 0.0455(9) 0.0426(9) 0.0443(10) -0.0036(9) -0.0008(10) 0.0167(7)
C1 0.0427(12) 0.0417(12) 0.0265(10) -0.0008(11) 0.0013(8) 0.0003(12)
C2 0.0485(13) 0.0562(14) 0.0372(12) 0.0001(14) 0.0109(10) -0.0063(13)
C3 0.0538(18) 0.081(2) 0.065(2) -0.0060(17) 0.0190(15) -0.0172(16)
C4 0.099(3) 0.116(3) 0.0336(14) -0.0021(19) 0.0194(16) -0.010(2)
C5 0.071(2) 0.071(2) 0.093(3) -0.006(2) 0.044(2) 0.0128(17)
C6 0.0515(16) 0.0513(15) 0.0365(14) -0.0071(11) 0.0017(11) 0.0003(11)
C7 0.0551(17) 0.0429(13) 0.0382(13) -0.0072(10) 0.0003(11) -0.0003(11)
C8 0.0611(19) 0.068(2) 0.071(2) -0.0252(17) -0.0176(16) 0.0035(16)
C9 0.081(2) 0.0625(19) 0.066(2) -0.0247(16) 0.0041(16) 0.0053(16)
C10 0.081(2) 0.0495(15) 0.0615(17) 0.0050(14) 0.0046(17) -0.0064(15)
C11 0.0565(17) 0.0410(14) 0.0565(17) -0.0019(13) 0.0002(13) 0.0136(12)
C12 0.0597(17) 0.0585(17) 0.0454(16) -0.0113(13) -0.0029(12) 0.0242(15)
C13 0.056(2) 0.108(3) 0.123(4) -0.035(3) 0.016(2) 0.016(2)
C14 0.102(3) 0.088(3) 0.0489(18) -0.0116(19) 0.0008(19) 0.045(2)
C15 0.122(3) 0.085(3) 0.073(2) 0.000(2) 0.002(3) 0.069(2)

loop_
_atom_type_symbol
_atom_type_description
_atom_type_scat_dispersion_real
_atom_type_scat_dispersion_imag
_atom_type_scat_source
C C 0.0033 0.0016 'International Tables Vol C Tables 4.2.6.8 and 6.1.1.4'
H H 0.0000 0.0000 'International Tables Vol C Tables 4.2.6.8 and 6.1.1.4'
O O 0.0106 0.0060 'International Tables Vol C Tables 4.2.6.8 and 6.1.1.4'
Sc Sc 0.2519 0.3716 'International Tables Vol C Tables 4.2.6.8 and 6.1.1.4'

loop_
_geom_angle_atom_site_label_1
_geom_angle_atom_site_label_2
_geom_angle_atom_site_label_3
_geom_angle
_geom_angle_site_symmetry_1
_geom_angle_site_symmetry_3
_geom_angle_publ_flag
O3 Sc1 O1 117.51(8) . 3_665 ?
O3 Sc1 O1 120.84(8) . . ?
O1 Sc1 O1 121.50(7) 3_665 . ?
O3 Sc1 O2 111.24(8) . 4_645 ?
O1 Sc1 O2 90.50(6) 3_665 4_645 ?
O1 Sc1 O2 72.91(6) . 4_645 ?
O3 Sc1 O2 104.71(8) . . ?
O1 Sc1 O2 72.50(6) 3_665 . ?
O1 Sc1 O2 89.01(6) . . ?
O2 Sc1 O2 144.05(7) 4_645 . ?
O3 Sc1 Sc1 131.51(6) . 3_665 ?
O1 Sc1 Sc1 38.76(4) 3_665 3_665 ?
O1 Sc1 Sc1 94.70(4) . 3_665 ?
O2 Sc1 Sc1 110.12(4) 4_645 3_665 ?
O2 Sc1 Sc1 39.23(5) . 3_665 ?
O3 Sc1 Sc1 138.45(6) . 4_645 ?
O1 Sc1 Sc1 95.67(4) 3_665 4_645 ?
O1 Sc1 Sc1 38.47(4) . 4_645 ?
O2 Sc1 Sc1 39.96(5) 4_645 4_645 ?
O2 Sc1 Sc1 108.93(4) . 4_645 ?
Sc1 Sc1 Sc1 90.0 3_665 4_645 ?
C1 O1 Sc1 121.99(16) . 4_645 ?
C1 O1 Sc1 132.87(16) . . ?
Sc1 O1 Sc1 102.77(6) 4_645 . ?
C6 O2 Sc1 146.04(15) . 3_665 ?
C6 O2 Sc1 113.07(15) . . ?
Sc1 O2 Sc1 100.81(6) 3_665 . ?
C11 O3 Sc1 156.82(19) . . ?
O1 C1 C2 114.06(18) . . ?
O1 C1 H1A 108.7 . . ?
C2 C1 H1A 108.7 . . ?
O1 C1 H1B 108.7 . . ?
C2 C1 H1B 108.7 . . ?
H1A C1 H1B 107.6 . . ?
C5 C2 C3 111.0(3) . . ?
C5 C2 C4 109.3(3) . . ?
C3 C2 C4 109.8(3) . . ?
C5 C2 C1 110.2(2) . . ?
C3 C2 C1 109.9(2) . . ?
C4 C2 C1 106.6(2) . . ?
C2 C3 H3A 109.5 . . ?
C2 C3 H3B 109.5 . . ?
H3A C3 H3B 109.5 . . ?
C2 C3 H3C 109.5 . . ?
H3A C3 H3C 109.5 . . ?
H3B C3 H3C 109.5 . . ?
C2 C4 H4A 109.5 . . ?
C2 C4 H4B 109.5 . . ?
H4A C4 H4B 109.5 . . ?
C2 C4 H4C 109.5 . . ?
H4A C4 H4C 109.5 . . ?
H4B C4 H4C 109.5 . . ?
C2 C5 H5A 109.5 . . ?
C2 C5 H5B 109.5 . . ?
H5A C5 H5B 109.5 . . ?
C2 C5 H5C 109.5 . . ?
H5A C5 H5C 109.5 . . ?
H5B C5 H5C 109.5 . . ?
O2 C6 C7 115.9(2) . . ?
O2 C6 H6A 108.3 . . ?
C7 C6 H6A 108.3 . . ?
O2 C6 H6B 108.3 . . ?
C7 C6 H6B 108.3 . . ?
H6A C6 H6B 107.4 . . ?
C8 C7 C10 111.1(3) . . ?
C8 C7 C6 109.6(2) . . ?
C10 C7 C6 110.5(2) . . ?
C8 C7 C9 109.1(2) . . ?
C10 C7 C9 109.3(2) . . ?
C6 C7 C9 107.1(2) . . ?
C7 C8 H8A 109.5 . . ?
C7 C8 H8B 109.5 . . ?
H8A C8 H8B 109.5 . . ?
C7 C8 H8C 109.5 . . ?
H8A C8 H8C 109.5 . . ?
H8B C8 H8C 109.5 . . ?
C7 C9 H9A 109.5 . . ?
C7 C9 H9B 109.5 . . ?
H9A C9 H9B 109.5 . . ?
C7 C9 H9C 109.5 . . ?
H9A C9 H9C 109.5 . . ?
H9B C9 H9C 109.5 . . ?
C7 C10 H10A 109.5 . . ?
C7 C10 H10B 109.5 . . ?
H10A C10 H10B 109.5 . . ?
C7 C10 H10C 109.5 . . ?
H10A C10 H10C 109.5 . . ?
H10B C10 H10C 109.5 . . ?
O3 C11 C12 114.7(3) . . ?
O3 C11 H11A 108.6 . . ?
C12 C11 H11A 108.6 . . ?
O3 C11 H11B 108.6 . . ?
C12 C11 H11B 108.6 . . ?
H11A C11 H11B 107.6 . . ?
C13 C12 C11 110.0(3) . . ?
C13 C12 C14 110.4(4) . . ?
C11 C12 C14 110.8(3) . . ?
C13 C12 C15 109.4(3) . . ?
C11 C12 C15 107.5(3) . . ?
C14 C12 C15 108.8(3) . . ?
C12 C13 H13A 109.5 . . ?
C12 C13 H13B 109.5 . . ?
H13A C13 H13B 109.5 . . ?
C12 C13 H13C 109.5 . . ?
H13A C13 H13C 109.5 . . ?
H13B C13 H13C 109.5 . . ?
C12 C14 H14A 109.5 . . ?
C12 C14 H14B 109.5 . . ?
H14A C14 H14B 109.5 . . ?
C12 C14 H14C 109.5 . . ?
H14A C14 H14C 109.5 . . ?
H14B C14 H14C 109.5 . . ?
C12 C15 H15A 109.5 . . ?
C12 C15 H15B 109.5 . . ?
H15A C15 H15B 109.5 . . ?
C12 C15 H15C 109.5 . . ?
H15A C15 H15C 109.5 . . ?
H15B C15 H15C 109.5 . . ?

loop_
_geom_bond_atom_site_label_1
_geom_bond_atom_site_label_2
_geom_bond_distance
_geom_bond_site_symmetry_2
_geom_bond_publ_flag
Sc1 O3 1.8901(15) . ?
Sc1 O1 2.0920(18) 3_665 ?
Sc1 O1 2.1053(17) . ?
Sc1 O2 2.1115(18) 4_645 ?
Sc1 O2 2.1445(18) . ?
Sc1 Sc1 3.2797(6) 3_665 ?
Sc1 Sc1 3.2798(6) 4_645 ?
O1 C1 1.432(2) . ?
O1 Sc1 2.0921(18) 4_645 ?
O2 C6 1.435(3) . ?
O2 Sc1 2.1115(18) 3_665 ?
O3 C11 1.425(3) . ?
C1 C2 1.534(3) . ?
C1 H1A 0.9800 . ?
C1 H1B 0.9800 . ?
C2 C5 1.507(5) . ?
C2 C3 1.513(4) . ?
C2 C4 1.524(4) . ?
C3 H3A 0.9700 . ?
C3 H3B 0.9700 . ?
C3 H3C 0.9700 . ?
C4 H4A 0.9700 . ?
C4 H4B 0.9700 . ?
C4 H4C 0.9700 . ?
C5 H5A 0.9700 . ?
C5 H5B 0.9700 . ?
C5 H5C 0.9700 . ?
C6 C7 1.523(4) . ?
C6 H6A 0.9800 . ?
C6 H6B 0.9800 . ?
C7 C8 1.507(4) . ?
C7 C10 1.514(4) . ?
C7 C9 1.525(4) . ?
C8 H8A 0.9700 . ?
C8 H8B 0.9700 . ?
C8 H8C 0.9700 . ?
C9 H9A 0.9700 . ?
C9 H9B 0.9700 . ?
C9 H9C 0.9700 . ?
C10 H10A 0.9700 . ?
C10 H10B 0.9700 . ?
C10 H10C 0.9700 . ?
C11 C12 1.517(4) . ?
C11 H11A 0.9800 . ?
C11 H11B 0.9800 . ?
C12 C13 1.496(5) . ?
C12 C14 1.519(5) . ?
C12 C15 1.527(4) . ?
C13 H13A 0.9700 . ?
C13 H13B 0.9700 . ?
C13 H13C 0.9700 . ?
C14 H14A 0.9700 . ?
C14 H14B 0.9700 . ?
C14 H14C 0.9700 . ?
C15 H15A 0.9700 . ?
C15 H15B 0.9700 . ?
C15 H15C 0.9700 . ?
